data_7009229
loop_
_publ_author_name
'Gleiter, Rolf'
'von Hirschheydt, Thomas'
'Wolfart, Volker'
'Rominger, Frank'

_publ_section_title
;
 Reaction of N,N'-bridged 1,10-diazacyclooctadeca-5,14-diynes with
 [CpCo(cod)]: a new type of superphane
;
_journal_issue 5
_journal_name_full 'Journal of the Chemical Society, Dalton Transactions'
_journal_page_first 685
_journal_paper_doi 10.1039/a909482b
_journal_year 2000
_chemical_formula_sum 'C58 H90 Co2 N4'
_chemical_formula_weight 961.20
_chemical_name_systematic
;

 ?

;
_space_group_IT_number 15
_symmetry_cell_setting monoclinic
_symmetry_space_group_name_Hall '-C 2yc'
_symmetry_space_group_name_H-M 'C 1 2/c 1'
_atom_sites_solution_hydrogens geom
_atom_sites_solution_primary direct
_atom_sites_solution_secondary difmap
_audit_creation_method SHELXL-97
_cell_angle_alpha 90.00
_cell_angle_beta 98.2140(10)
_cell_angle_gamma 90.00
_cell_formula_units_Z 4
_cell_length_a 23.9708(16)
_cell_length_b 9.4887(7)
_cell_length_c 23.9264(17)
_cell_measurement_temperature 293(2)
_cell_volume 5386.3(7)
_computing_cell_refinement 'Bruker SMART'
_computing_data_collection 'Bruker SMART'
_computing_data_reduction 'Bruker SHELXTL'
_computing_molecular_graphics 'Bruker SHELXTL'
_computing_publication_material 'Bruker SHELXTL'
_computing_structure_refinement 'SHELXL-97 (Sheldrick, 1997)'
_computing_structure_solution 'SHELXS-97 (Sheldrick, 1990)'
_diffrn_ambient_temperature 293(2)
_diffrn_measured_fraction_theta_full 0.911
_diffrn_measured_fraction_theta_max 0.911
_diffrn_measurement_device_type 'CCD area detector'
_diffrn_measurement_method 'phi and omega scans'
_diffrn_radiation_monochromator graphite
_diffrn_radiation_source 'fine-focus sealed tube'
_diffrn_radiation_type MoK\a
_diffrn_radiation_wavelength 0.71073
_diffrn_reflns_av_R_equivalents 0.0648
_diffrn_reflns_av_sigmaI/netI 0.0674
_diffrn_reflns_limit_h_max 27
_diffrn_reflns_limit_h_min -28
_diffrn_reflns_limit_k_max 10
_diffrn_reflns_limit_k_min -10
_diffrn_reflns_limit_l_max 28
_diffrn_reflns_limit_l_min -28
_diffrn_reflns_number 19435
_diffrn_reflns_theta_full 25.59
_diffrn_reflns_theta_max 25.59
_diffrn_reflns_theta_min 1.72
_exptl_absorpt_coefficient_mu 0.655
_exptl_absorpt_correction_T_max 0.97
_exptl_absorpt_correction_T_min 0.69
_exptl_absorpt_correction_type multi-scan
_exptl_absorpt_process_details 'Blessing, Acta Cryst. (1995) A51 33-38.'
_exptl_crystal_colour yellow
_exptl_crystal_density_diffrn 1.185
_exptl_crystal_density_method 'not measured'
_exptl_crystal_description lamina
_exptl_crystal_F_000 2080
_exptl_crystal_size_max .38
_exptl_crystal_size_mid .20
_exptl_crystal_size_min .03
_refine_diff_density_max 0.484
_refine_diff_density_min -0.430
_refine_diff_density_rms 0.055
_refine_ls_extinction_method none
_refine_ls_goodness_of_fit_ref 1.020
_refine_ls_hydrogen_treatment noref
_refine_ls_matrix_type full
_refine_ls_number_parameters 308
_refine_ls_number_reflns 4623
_refine_ls_number_restraints 15
_refine_ls_restrained_S_all 1.023
_refine_ls_R_factor_all 0.1483
_refine_ls_R_factor_gt 0.0689
_refine_ls_shift/su_max 0.208
_refine_ls_shift/su_mean 0.015
_refine_ls_structure_factor_coef Fsqd
_refine_ls_weighting_details 'calc w=1/[\s^2^(Fo^2^)+(0.0821P)^2^+12.7767P] where P=(Fo^2^+2Fc^2^)/3'
_refine_ls_weighting_scheme calc
_refine_ls_wR_factor_gt 0.1602
_refine_ls_wR_factor_ref 0.2032
_reflns_number_gt 2413
_reflns_number_total 4623
_reflns_threshold_expression >2sigma(I)
_cod_data_source_file a909482b.txt
_cod_data_source_block 4d
_cod_depositor_comments
;
The following automatic conversions were performed:
'_symmetry_cell_setting' value 'Monoclinic' changed to 'monoclinic'
according to '/home/saulius/struct/CIF-dictionaries/cif_core.dic'
dictionary named 'cif_core.dic' version 2.4.1 from 2010-06-29.

Automatic conversion script
Id: cif_fix_enum 1527 2010-12-29 10:47:43Z saulius 
;
_cod_original_sg_symbol_H-M C2/c
_cod_database_code 7009229

loop_
_symmetry_equiv_pos_as_xyz
'x, y, z'
'-x, y, -z+1/2'
'x+1/2, y+1/2, z'
'-x+1/2, y+1/2, -z+1/2'
'-x, -y, -z'
'x, -y, z-1/2'
'-x+1/2, -y+1/2, -z'
'x+1/2, -y+1/2, z-1/2'

loop_
_atom_site_label
_atom_site_type_symbol
_atom_site_fract_x
_atom_site_fract_y
_atom_site_fract_z
_atom_site_U_iso_or_equiv
_atom_site_adp_type
_atom_site_occupancy
_atom_site_symmetry_multiplicity
_atom_site_calc_flag
_atom_site_refinement_flags
_atom_site_disorder_assembly
_atom_site_disorder_group
Co1 Co 0.07327(3) 0.95940(9) -0.10556(3) 0.0694(3) Uani 1 1 d . . .
C1 C 0.0414(3) 1.1560(8) -0.1249(5) 0.105(2) Uani 1 1 d . . .
H1 H 0.0626 1.2385 -0.1233 0.126 Uiso 1 1 calc R . .
C2 C 0.0157(4) 1.0986(11) -0.0805(3) 0.108(3) Uani 1 1 d . . .
H2 H 0.0168 1.1352 -0.0443 0.130 Uiso 1 1 calc R . .
C3 C -0.0114(3) 0.9768(10) -0.1017(4) 0.108(3) Uani 1 1 d . . .
H3 H -0.0320 0.9170 -0.0816 0.130 Uiso 1 1 calc R . .
C4 C -0.0032(3) 0.9575(9) -0.1569(4) 0.102(2) Uani 1 1 d . . .
H4 H -0.0172 0.8836 -0.1803 0.122 Uiso 1 1 calc R . .
C5 C 0.0297(3) 1.0683(10) -0.1713(3) 0.096(2) Uani 1 1 d . . .
H5 H 0.0417 1.0814 -0.2062 0.116 Uiso 1 1 calc R . .
C6 C 0.1563(2) 0.9529(7) -0.0939(2) 0.0730(17) Uani 1 1 d . A .
C7 C 0.1315(2) 0.8310(7) -0.1244(2) 0.0755(17) Uani 1 1 d . . .
C8 C 0.1337(2) 0.7707(7) -0.1825(2) 0.0888(19) Uani 1 1 d . . .
H8A H 0.1154 0.8360 -0.2105 0.107 Uiso 1 1 calc R . .
H8B H 0.1125 0.6833 -0.1862 0.107 Uiso 1 1 calc R . .
C9 C 0.1934(2) 0.7418(7) -0.1950(2) 0.0808(18) Uani 1 1 d . . .
H9A H 0.1913 0.7109 -0.2339 0.097 Uiso 1 1 calc R . .
H9B H 0.2146 0.8293 -0.1913 0.097 Uiso 1 1 calc R . .
C10 C 0.2251(2) 0.6322(7) -0.1571(2) 0.0745(16) Uani 1 1 d . . .
H10A H 0.2190 0.6498 -0.1185 0.089 Uiso 1 1 calc R . .
H10B H 0.2098 0.5399 -0.1678 0.089 Uiso 1 1 calc R . .
N11 N 0.28522(18) 0.6305(5) -0.15922(17) 0.0677(13) Uani 1 1 d . A .
C12 C 0.3160(2) 0.5455(7) -0.1146(2) 0.0792(17) Uani 1 1 d . . .
H12A H 0.3535 0.5276 -0.1236 0.095 Uiso 1 1 calc R . .
H12B H 0.2971 0.4554 -0.1132 0.095 Uiso 1 1 calc R . .
C13 C 0.3209(2) 0.6151(7) -0.0565(2) 0.0776(17) Uani 1 1 d . . .
H13A H 0.3322 0.7127 -0.0593 0.093 Uiso 1 1 calc R . .
H13B H 0.2845 0.6137 -0.0433 0.093 Uiso 1 1 calc R . .
C14 C 0.1368(3) 0.9602(8) 0.0150(2) 0.092(2) Uani 1 1 d . . .
H14A H 0.1465 1.0595 0.0153 0.111 Uiso 1 1 calc R . .
H14B H 0.1000 0.9519 0.0271 0.111 Uiso 1 1 calc R . .
C15 C 0.1331(2) 0.9060(8) -0.0444(2) 0.0793(19) Uani 1 1 d . . .
C16 C 0.1090(2) 0.7847(8) -0.0748(3) 0.0810(18) Uani 1 1 d . . .
C17 C 0.0792(4) 0.6573(10) -0.0589(4) 0.148(4) Uani 1 1 d . . .
H17A H 0.0644 0.6815 -0.0244 0.177 Uiso 1 1 calc R . .
H17B H 0.0467 0.6461 -0.0878 0.177 Uiso 1 1 calc R . .
C19 C 0.3567(5) 1.0186(14) 0.0187(5) 0.235(8) Uani 1 1 d . A .
H19A H 0.3523 1.1135 0.0324 0.282 Uiso 1 1 calc R . .
H19B H 0.3238 0.9660 0.0260 0.282 Uiso 1 1 calc R . .
C18 C 0.3996(9) 0.9643(17) 0.0507(9) 0.382(17) Uani 1 1 d . . .
H18A H 0.4310 1.0206 0.0420 0.458 Uiso 1 1 calc R . .
H18B H 0.3937 0.9936 0.0883 0.458 Uiso 1 1 calc R . .
N20 N 0.3529(3) 1.0297(9) -0.0469(3) 0.123(2) Uani 1 1 d DU . .
C21 C 0.2983(4) 1.0949(12) -0.0729(6) 0.112(5) Uani 0.646(13) 1 d PDU A 1
H21A H 0.2881 1.1706 -0.0491 0.134 Uiso 0.646(13) 1 calc PR A 1
H21B H 0.3024 1.1341 -0.1096 0.134 Uiso 0.646(13) 1 calc PR A 1
C22 C 0.2560(4) 0.9908(13) -0.0789(7) 0.111(5) Uani 0.646(13) 1 d PDU A 1
H22A H 0.2530 0.9484 -0.0426 0.133 Uiso 0.646(13) 1 calc PR A 1
H22B H 0.2652 0.9173 -0.1043 0.133 Uiso 0.646(13) 1 calc PR A 1
C23 C 0.1964(2) 1.0654(8) -0.1044(3) 0.105(2) Uani 1 1 d DU . .
H23A H 0.1900 1.1513 -0.0843 0.126 Uiso 0.646(13) 1 calc PR A 1
H23B H 0.1944 1.0857 -0.1444 0.126 Uiso 0.646(13) 1 calc PR A 1
H23C H 0.1742 1.1513 -0.1083 0.126 Uiso 0.354(13) 1 calc PR A 2
H23D H 0.2060 1.0456 -0.1416 0.126 Uiso 0.354(13) 1 calc PR A 2
C24 C 0.3923(6) 1.1253(12) -0.0715(6) 0.179(6) Uani 1 1 d . A .
H24A H 0.3771 1.2202 -0.0731 0.214 Uiso 1 1 calc R . .
H24B H 0.4281 1.1270 -0.0467 0.214 Uiso 1 1 calc R . .
C25 C 0.4024(5) 1.0823(12) -0.1294(7) 0.187(5) Uani 1 1 d . . .
H25A H 0.3669 1.0890 -0.1545 0.224 Uiso 1 1 calc R A .
H25B H 0.4281 1.1495 -0.1425 0.224 Uiso 1 1 calc R . .
C26 C 0.4250(4) 0.9424(13) -0.1345(6) 0.180(5) Uani 1 1 d . A .
H26A H 0.3979 0.8744 -0.1244 0.215 Uiso 1 1 calc R . .
H26B H 0.4590 0.9329 -0.1074 0.215 Uiso 1 1 calc R . .
C27 C 0.4394(5) 0.9048(15) -0.1950(6) 0.203(6) Uani 1 1 d . . .
H27A H 0.4677 0.9713 -0.2036 0.244 Uiso 1 1 calc R A .
H27B H 0.4569 0.8124 -0.1925 0.244 Uiso 1 1 calc R . .
C28 C 0.3967(5) 0.9027(13) -0.2414(5) 0.182(5) Uani 1 1 d . A .
H28A H 0.4129 0.8704 -0.2740 0.219 Uiso 1 1 calc R . .
H28B H 0.3840 0.9988 -0.2490 0.219 Uiso 1 1 calc R . .
C29 C 0.3447(4) 0.8116(12) -0.2365(4) 0.155(4) Uani 1 1 d . . .
H29A H 0.3266 0.8495 -0.2060 0.186 Uiso 1 1 calc R A .
H29B H 0.3185 0.8231 -0.2710 0.186 Uiso 1 1 calc R . .
C30 C 0.3531(3) 0.6587(11) -0.2264(3) 0.123(3) Uani 1 1 d . A .
H30A H 0.3825 0.6449 -0.1945 0.147 Uiso 1 1 calc R . .
H30B H 0.3656 0.6161 -0.2592 0.147 Uiso 1 1 calc R . .
C31 C 0.2999(3) 0.5850(8) -0.2145(2) 0.092(2) Uani 1 1 d . . .
H31A H 0.2691 0.6073 -0.2441 0.110 Uiso 1 1 calc R A .
H31B H 0.3056 0.4838 -0.2143 0.110 Uiso 1 1 calc R . .
C21B C 0.2901(6) 0.9902(18) -0.0688(9) 0.080(6) Uani 0.354(13) 1 d PDU A 2
H21C H 0.2875 0.9552 -0.1071 0.096 Uiso 0.354(13) 1 calc PR A 2
H21D H 0.2784 0.9152 -0.0455 0.096 Uiso 0.354(13) 1 calc PR A 2
C22B C 0.2532(6) 1.1069(19) -0.0676(9) 0.094(7) Uani 0.354(13) 1 d PDU A 2
H22C H 0.2690 1.1901 -0.0830 0.112 Uiso 0.354(13) 1 calc PR A 2
H22D H 0.2472 1.1270 -0.0292 0.112 Uiso 0.354(13) 1 calc PR A 2

loop_
_atom_site_aniso_label
_atom_site_aniso_U_11
_atom_site_aniso_U_22
_atom_site_aniso_U_33
_atom_site_aniso_U_23
_atom_site_aniso_U_13
_atom_site_aniso_U_12
Co1 0.0496(4) 0.0913(6) 0.0673(5) 0.0037(5) 0.0083(3) 0.0166(4)
C1 0.080(5) 0.094(6) 0.135(7) 0.012(6) -0.008(5) 0.023(4)
C2 0.098(6) 0.136(7) 0.089(6) -0.002(6) 0.011(5) 0.061(5)
C3 0.056(4) 0.131(7) 0.144(8) 0.026(6) 0.035(4) 0.024(5)
C4 0.053(4) 0.144(7) 0.105(6) -0.010(5) -0.003(4) 0.019(5)
C5 0.059(4) 0.140(7) 0.088(5) 0.030(5) 0.007(4) 0.022(4)
C6 0.045(3) 0.109(5) 0.062(4) -0.010(4) -0.001(3) 0.023(3)
C7 0.061(3) 0.105(5) 0.059(4) -0.008(4) 0.002(3) 0.028(3)
C8 0.073(4) 0.114(5) 0.075(4) -0.016(4) -0.004(3) 0.024(4)
C9 0.082(4) 0.107(5) 0.052(3) -0.010(3) 0.004(3) 0.029(4)
C10 0.081(4) 0.086(4) 0.056(3) -0.016(3) 0.007(3) 0.012(3)
N11 0.068(3) 0.087(3) 0.047(3) -0.009(2) 0.006(2) 0.020(3)
C12 0.082(4) 0.093(5) 0.063(4) -0.003(4) 0.013(3) 0.032(4)
C13 0.082(4) 0.096(5) 0.056(3) 0.007(3) 0.017(3) 0.034(4)
C14 0.089(4) 0.126(6) 0.062(4) 0.000(4) 0.013(3) 0.049(4)
C15 0.064(3) 0.115(6) 0.058(4) -0.006(4) 0.005(3) 0.036(4)
C16 0.077(4) 0.093(5) 0.073(4) 0.012(4) 0.010(3) 0.025(4)
C17 0.176(9) 0.103(7) 0.169(9) 0.042(6) 0.041(7) 0.044(7)
C19 0.175(10) 0.314(17) 0.181(11) -0.143(11) -0.088(9) 0.152(11)
C18 0.41(3) 0.184(15) 0.47(3) 0.144(18) -0.23(3) -0.069(17)
N20 0.081(4) 0.133(6) 0.146(6) -0.045(5) -0.018(4) 0.038(4)
C21 0.064(6) 0.063(8) 0.206(14) 0.021(9) 0.009(7) 0.015(5)
C22 0.067(6) 0.124(12) 0.139(12) -0.045(9) 0.008(7) -0.013(6)
C23 0.057(3) 0.158(7) 0.101(5) -0.036(5) 0.016(3) -0.006(4)
C24 0.168(11) 0.117(9) 0.228(14) -0.053(10) -0.050(10) 0.030(8)
C25 0.155(10) 0.101(9) 0.303(19) 0.044(10) 0.031(11) -0.013(7)
C26 0.137(8) 0.173(12) 0.238(14) 0.056(10) 0.055(9) 0.041(7)
C27 0.117(8) 0.289(16) 0.222(14) 0.116(13) 0.084(9) 0.062(9)
C28 0.153(10) 0.217(12) 0.199(12) 0.103(10) 0.096(9) 0.061(9)
C29 0.155(9) 0.185(11) 0.136(8) 0.056(7) 0.061(7) 0.057(8)
C30 0.122(7) 0.177(9) 0.076(5) 0.012(5) 0.040(4) 0.049(6)
C31 0.104(5) 0.119(6) 0.054(4) -0.017(4) 0.014(3) 0.037(4)
C21B 0.100(10) 0.060(14) 0.071(12) 0.033(10) -0.015(12) 0.011(9)
C22B 0.067(9) 0.072(13) 0.140(18) -0.028(13) 0.009(10) -0.006(8)

loop_
_atom_type_symbol
_atom_type_description
_atom_type_scat_dispersion_real
_atom_type_scat_dispersion_imag
_atom_type_scat_source
C C 0.0033 0.0016 'International Tables Vol C Tables 4.2.6.8 and 6.1.1.4'
H H 0.0000 0.0000 'International Tables Vol C Tables 4.2.6.8 and 6.1.1.4'
N N 0.0061 0.0033 'International Tables Vol C Tables 4.2.6.8 and 6.1.1.4'
Co Co 0.3494 0.9721 'International Tables Vol C Tables 4.2.6.8 and 6.1.1.4'

loop_
_geom_angle_atom_site_label_1
_geom_angle_atom_site_label_2
_geom_angle_atom_site_label_3
_geom_angle
_geom_angle_site_symmetry_1
_geom_angle_site_symmetry_3
_geom_angle_publ_flag
C7 Co1 C15 62.6(2) . . ?
C7 Co1 C16 43.2(2) . . ?
C15 Co1 C16 43.0(2) . . ?
C7 Co1 C6 43.3(2) . . ?
C15 Co1 C6 43.2(2) . . ?
C16 Co1 C6 62.8(3) . . ?
C7 Co1 C5 116.2(3) . . ?
C15 Co1 C5 160.8(3) . . ?
C16 Co1 C5 150.0(4) . . ?
C6 Co1 C5 121.4(3) . . ?
C7 Co1 C1 140.6(3) . . ?
C15 Co1 C1 127.9(3) . . ?
C16 Co1 C1 170.4(4) . . ?
C6 Co1 C1 113.4(3) . . ?
C5 Co1 C1 39.6(3) . . ?
C7 Co1 C3 143.6(4) . . ?
C15 Co1 C3 127.6(3) . . ?
C16 Co1 C3 115.7(3) . . ?
C6 Co1 C3 169.1(4) . . ?
C5 Co1 C3 66.0(3) . . ?
C1 Co1 C3 66.2(3) . . ?
C7 Co1 C4 117.6(3) . . ?
C15 Co1 C4 159.6(3) . . ?
C16 Co1 C4 121.4(3) . . ?
C6 Co1 C4 151.7(3) . . ?
C5 Co1 C4 39.5(3) . . ?
C1 Co1 C4 66.4(3) . . ?
C3 Co1 C4 39.1(3) . . ?
C7 Co1 C2 175.9(3) . . ?
C15 Co1 C2 113.4(3) . . ?
C16 Co1 C2 135.1(3) . . ?
C6 Co1 C2 133.1(4) . . ?
C5 Co1 C2 67.0(3) . . ?
C1 Co1 C2 40.2(3) . . ?
C3 Co1 C2 39.4(3) . . ?
C4 Co1 C2 66.6(3) . . ?
C5 C1 C2 108.1(8) . . ?
C5 C1 Co1 70.1(4) . . ?
C2 C1 Co1 70.5(4) . . ?
C3 C2 C1 106.1(7) . . ?
C3 C2 Co1 69.9(4) . . ?
C1 C2 Co1 69.3(4) . . ?
C4 C3 C2 109.8(8) . . ?
C4 C3 Co1 70.7(4) . . ?
C2 C3 Co1 70.7(4) . . ?
C3 C4 C5 107.6(8) . . ?
C3 C4 Co1 70.2(4) . . ?
C5 C4 Co1 69.6(4) . . ?
C1 C5 C4 108.3(7) . . ?
C1 C5 Co1 70.3(4) . . ?
C4 C5 Co1 70.8(4) . . ?
C15 C6 C7 89.3(5) . . ?
C15 C6 C23 134.0(6) . . ?
C7 C6 C23 136.0(5) . . ?
C15 C6 Co1 68.1(3) . . ?
C7 C6 Co1 67.7(3) . . ?
C23 C6 Co1 128.3(5) . . ?
C16 C7 C6 90.2(5) . . ?
C16 C7 C8 135.1(7) . . ?
C6 C7 C8 134.4(6) . . ?
C16 C7 Co1 68.7(3) . . ?
C6 C7 Co1 69.0(3) . . ?
C8 C7 Co1 124.6(4) . . ?
C16 C7 C15 44.9(4) . . ?
C6 C7 C15 45.3(3) . . ?
C8 C7 C15 176.5(4) . . ?
Co1 C7 C15 58.9(2) . . ?
C7 C8 C9 113.9(5) . . ?
C10 C9 C8 114.2(5) . . ?
N11 C10 C9 113.8(5) . . ?
C10 N11 C12 112.5(4) . . ?
C10 N11 C31 113.5(4) . . ?
C12 N11 C31 109.6(4) . . ?
N11 C12 C13 113.2(5) . . ?
C14 C13 C12 110.8(5) 7_565 . ?
C13 C14 C15 114.0(5) 7_565 . ?
C16 C15 C6 90.5(5) . . ?
C16 C15 C14 135.8(6) . . ?
C6 C15 C14 133.6(7) . . ?
C16 C15 Co1 68.4(3) . . ?
C6 C15 Co1 68.7(3) . . ?
C14 C15 Co1 123.7(4) . . ?
C16 C15 C7 45.1(4) . . ?
C6 C15 C7 45.4(3) . . ?
C14 C15 C7 177.7(4) . . ?
Co1 C15 C7 58.5(2) . . ?
C15 C16 C7 90.0(6) . . ?
C15 C16 C17 134.3(7) . . ?
C7 C16 C17 135.4(7) . . ?
C15 C16 Co1 68.6(4) . . ?
C7 C16 Co1 68.1(3) . . ?
C17 C16 Co1 125.8(5) . . ?
C18 C17 C16 125.8(13) 7_565 . ?
C18 C19 N20 123.3(15) . . ?
C17 C18 C19 136.1(17) 7_565 . ?
C24 N20 C21 98.6(8) . . ?
C24 N20 C21B 130.3(10) . . ?
C21 N20 C21B 38.8(7) . . ?
C24 N20 C19 119.2(9) . . ?
C21 N20 C19 111.6(8) . . ?
C21B N20 C19 103.6(11) . . ?
C22 C21 N20 109.0(9) . . ?
C21 C22 C23 108.3(9) . . ?
C6 C23 C22B 128.3(10) . . ?
C6 C23 C22 100.2(6) . . ?
C22B C23 C22 41.7(7) . . ?
C25 C24 N20 113.2(9) . . ?
C26 C25 C24 116.1(12) . . ?
C25 C26 C27 114.8(12) . . ?
C28 C27 C26 120.0(9) . . ?
C27 C28 C29 117.2(9) . . ?
C30 C29 C28 118.2(8) . . ?
C29 C30 C31 112.6(7) . . ?
N11 C31 C30 110.3(5) . . ?
C22B C21B N20 112.3(12) . . ?
C21B C22B C23 106.7(12) . . ?

loop_
_geom_bond_atom_site_label_1
_geom_bond_atom_site_label_2
_geom_bond_distance
_geom_bond_site_symmetry_2
_geom_bond_publ_flag
Co1 C7 1.953(5) . ?
Co1 C15 1.963(5) . ?
Co1 C16 1.961(6) . ?
Co1 C6 1.972(5) . ?
Co1 C5 2.041(6) . ?
Co1 C1 2.044(7) . ?
Co1 C3 2.051(6) . ?
Co1 C4 2.056(6) . ?
Co1 C2 2.060(7) . ?
C1 C5 1.384(10) . ?
C1 C2 1.411(10) . ?
C2 C3 1.386(10) . ?
C3 C4 1.374(10) . ?
C4 C5 1.386(9) . ?
C6 C15 1.448(8) . ?
C6 C7 1.449(8) . ?
C6 C23 1.480(9) . ?
C7 C16 1.441(8) . ?
C7 C8 1.512(8) . ?
C7 C15 2.036(8) . ?
C8 C9 1.528(7) . ?
C9 C10 1.513(7) . ?
C10 N11 1.449(6) . ?
N11 C12 1.452(6) . ?
N11 C31 1.480(7) . ?
C12 C13 1.529(7) . ?
C13 C14 1.495(7) 7_565 ?
C14 C13 1.495(7) 7_565 ?
C14 C15 1.503(8) . ?
C15 C16 1.437(9) . ?
C16 C17 1.481(11) . ?
C17 C18 1.266(16) 7_565 ?
C19 C18 1.297(15) . ?
C19 N20 1.562(14) . ?
C18 C17 1.266(16) 7_565 ?
N20 C24 1.490(14) . ?
N20 C21 1.500(10) . ?
N20 C21B 1.567(15) . ?
C21 C22 1.410(12) . ?
C22 C23 1.633(11) . ?
C23 C22B 1.564(14) . ?
C24 C25 1.497(15) . ?
C25 C26 1.445(13) . ?
C26 C27 1.578(15) . ?
C27 C28 1.399(14) . ?
C28 C29 1.534(13) . ?
C29 C30 1.480(11) . ?
C30 C31 1.517(9) . ?
C21B C22B 1.421(16) . ?
